data_7221101
loop_
_publ_author_name
'Legagneur, V.'
'le Gal la Salle, A.'
'Verbaere, A.'
'Guyomard, D.'
'Piffard, Y.'

_publ_section_title
;
 New layered vanadium oxides My H1-y V3 O8 . n(H2 O) (M = Li, Na,
 K)obtained by oxidation of the precursor H2 V3 O8
;
_journal_name_full 'Journal of Materials Chemistry'
_journal_page_first 2805
_journal_page_last 2810
_journal_volume 10
_journal_year 2000
_chemical_formula_sum 'H1.28 Na1.29 O8.64 V3'
_chemical_name_systematic 'Na1.29 (V3 O8) (H2 O)0.64'
_space_group_IT_number 62
_symmetry_space_group_name_Hall '-P 2n 2ac'
_symmetry_space_group_name_H-M 'P c m n'
_cell_angle_alpha 90
_cell_angle_beta 90
_cell_angle_gamma 90
_cell_formula_units_Z 4
_cell_length_a 22.058
_cell_length_b 3.6078
_cell_length_c 9.3619
_cell_volume 745.028
_citation_journal_id_ASTM JMACEP
_cod_data_source_file Legagneur_JMACEP_2000_1708.cif
_cod_data_source_block H1.28Na1.29O8.64V3
_cod_original_sg_symbol_Hall '-P 2ac 2n (z,y,-x)'
_cod_database_code 7221101

loop_
_symmetry_equiv_pos_as_xyz
x,y,z
x+1/2,-y,-z+1/2
-x+1/2,-y+1/2,z+1/2
-x,y+1/2,-z
-x,-y,-z
-x-1/2,y,z-1/2
x-1/2,y-1/2,-z-1/2
x,-y-1/2,z

loop_
_atom_site_label
_atom_site_type_symbol
_atom_site_fract_x
_atom_site_fract_y
_atom_site_fract_z
_atom_site_occupancy
_atom_site_U_iso_or_equiv
V1 V+5 0.0394 0.25 0.1196 1 0.0
V2 V+5 0.8734 0.25 0.0461 1 0.0
Na5 Na+1 0.806 0.75 0.416 0.27 0.0
O5 O-2 0.8278 0.25 0.166 1 0.0
O6 O-2 0.8404 0.25 0.889 1 0.0
Na2 Na+1 0.79 0.25 0.423 0.35 0.0
Na4 Na+1 0.811 0.75 0.39 0.18 0.0
O7 O-2 0.5177 0.75 0.925 1 0.0
V3 V+5 0.4579 0.75 0.0964 1 0.0
O10 O-2 0.755 0.75 0.363 0.22 0.0
O3 O-2 0.1054 0.25 0.978 1 0.0
O9 O-2 0.807 0.75 0.65 0.42 0.0
O1 O-2 0.9614 0.25 0.9269 1 0.0
O4 O-2 0.9442 0.25 0.213 1 0.0
Na3 Na+1 0.827 0.75 0.713 0.18 0.0
O8 O-2 0.3869 0.75 0.037 1 0.0
Na1 Na+1 0.834 0.25 0.651 0.31 0.0
O2 O-2 0.0841 0.25 0.276 1 0.0
